data_4313659
loop_
_publ_author_name
'Richard D. Adams'
'Burjor Captain'
'O-Sung Kwon'
'Shaobin Miao'

_publ_section_title
;
 New Disulfido Molybdenum-Manganese Complexes Exhibit Facile Addition of
 Small Molecules to the Sulfur Atoms
;
_journal_name_full 'Inorganic Chemistry'
_journal_page_first 3356
_journal_page_last 3365
_journal_paper_doi 10.1021/ic030034i
_journal_volume 42
_journal_year 2003
_chemical_formula_sum 'C21 H21 Mn Mo O9 S2'
_chemical_formula_weight 632.38
_chemical_name_systematic
;
  ?
;
_space_group_IT_number 2
_symmetry_cell_setting triclinic
_symmetry_space_group_name_Hall '-P 1'
_symmetry_space_group_name_H-M 'P -1'
_atom_sites_solution_hydrogens geom
_atom_sites_solution_primary direct
_atom_sites_solution_secondary difmap
_audit_creation_method SHELXL-97
_cell_angle_alpha 67.7140(10)
_cell_angle_beta 66.0920(10)
_cell_angle_gamma 74.8760(10)
_cell_formula_units_Z 2
_cell_length_a 10.2318(7)
_cell_length_b 11.8012(8)
_cell_length_c 12.0221(8)
_cell_measurement_reflns_used 4734
_cell_measurement_temperature 294(2)
_cell_measurement_theta_max 25.98
_cell_measurement_theta_min 2.43
_cell_volume 1218.05(14)
_computing_cell_refinement 'SAINT+ NT V6.02a (Bruker, 1998)'
_computing_data_collection 'SMART NT V5.619 (Bruker, 2000)'
_computing_data_reduction 'SAINT+ NT V6.02a'
_computing_molecular_graphics 'SHELXTL V5.1 (Sheldrick, 1997)'
_computing_publication_material 'SHELXTL V5.1'
_computing_structure_refinement 'SHELXL-97 (Sheldrick, 1997)'
_computing_structure_solution 'SHELXS-97 (Sheldrick, 1990)'
_diffrn_ambient_temperature 294(2)
_diffrn_measured_fraction_theta_full 0.996
_diffrn_measured_fraction_theta_max 0.996
_diffrn_measurement_device_type 'Bruker SMART APEX CCD diffractometer'
_diffrn_measurement_method 'omega scans'
_diffrn_radiation_monochromator graphite
_diffrn_radiation_source 'fine-focus sealed tube'
_diffrn_radiation_type MoK\a
_diffrn_radiation_wavelength 0.71073
_diffrn_reflns_av_R_equivalents 0.0194
_diffrn_reflns_av_sigmaI/netI 0.0305
_diffrn_reflns_limit_h_max 12
_diffrn_reflns_limit_h_min -12
_diffrn_reflns_limit_k_max 14
_diffrn_reflns_limit_k_min -14
_diffrn_reflns_limit_l_max 14
_diffrn_reflns_limit_l_min -14
_diffrn_reflns_number 10985
_diffrn_reflns_theta_full 26.03
_diffrn_reflns_theta_max 26.03
_diffrn_reflns_theta_min 1.88
_diffrn_standards_decay_% <1
_exptl_absorpt_coefficient_mu 1.253
_exptl_absorpt_correction_T_max 1
_exptl_absorpt_correction_T_min 0.917899
_exptl_absorpt_correction_type SADABS
_exptl_absorpt_process_details '(SADABS, Bruker, 1997)'
_exptl_crystal_colour orange
_exptl_crystal_density_diffrn 1.724
_exptl_crystal_density_method 'not measured'
_exptl_crystal_description block
_exptl_crystal_F_000 636
_exptl_crystal_size_max 0.20
_exptl_crystal_size_mid 0.20
_exptl_crystal_size_min 0.10
_refine_diff_density_max 0.331
_refine_diff_density_min -0.413
_refine_diff_density_rms 0.062
_refine_ls_extinction_method none
_refine_ls_goodness_of_fit_ref 1.031
_refine_ls_hydrogen_treatment mixed
_refine_ls_matrix_type full
_refine_ls_number_parameters 314
_refine_ls_number_reflns 4801
_refine_ls_number_restraints 0
_refine_ls_restrained_S_all 1.031
_refine_ls_R_factor_all 0.0303
_refine_ls_R_factor_gt 0.0258
_refine_ls_shift/su_max 0.001
_refine_ls_shift/su_mean 0.000
_refine_ls_structure_factor_coef Fsqd
_refine_ls_weighting_details 'calc w=1/[\s^2^(Fo^2^)+(0.0341P)^2^+0.3140P] where P=(Fo^2^+2Fc^2^)/3'
_refine_ls_weighting_scheme calc
_refine_ls_wR_factor_gt 0.0650
_refine_ls_wR_factor_ref 0.0675
_reflns_number_gt 4275
_reflns_number_total 4801
_reflns_threshold_expression >2sigma(I)
_cod_data_source_file ic030034i_10.cif
_cod_data_source_block ksmomnds
_cod_depositor_comments
;
The following automatic conversions were performed:

'_symmetry_cell_setting' value 'Triclinic' changed to 'triclinic'
according to the built-in table from CIF Core dictionary named
'cif_core.dic' version 2.4.1 from 2010-06-29.

Automatic conversion script
Id: cif_fix_values 1646 2011-03-28 12:23:43Z adriana 
;
_cod_database_code 4313659

loop_
_symmetry_equiv_pos_as_xyz
'x, y, z'
'-x, -y, -z'

loop_
_atom_site_label
_atom_site_type_symbol
_atom_site_fract_x
_atom_site_fract_y
_atom_site_fract_z
_atom_site_U_iso_or_equiv
_atom_site_adp_type
_atom_site_occupancy
_atom_site_symmetry_multiplicity
_atom_site_calc_flag
_atom_site_refinement_flags
_atom_site_disorder_assembly
_atom_site_disorder_group
Mn1 Mn 0.45988(4) 0.84062(3) 0.23911(3) 0.03403(9) Uani 1 1 d . . .
Mo1 Mo 0.68054(2) 0.767831(17) 0.329668(17) 0.03108(7) Uani 1 1 d . . .
S1 S 0.70094(6) 0.84843(5) 0.10082(5) 0.03361(13) Uani 1 1 d . . .
S2 S 0.55641(6) 0.62952(5) 0.30156(5) 0.03538(13) Uani 1 1 d . . .
C1 C 0.8274(3) 0.7797(3) 0.4258(2) 0.0461(6) Uani 1 1 d . . .
C2 C 0.7979(3) 0.6559(3) 0.4776(3) 0.0527(7) Uani 1 1 d . . .
C3 C 0.8591(3) 0.6012(2) 0.3782(3) 0.0492(6) Uani 1 1 d . . .
C4 C 0.9272(3) 0.6903(2) 0.2645(3) 0.0436(6) Uani 1 1 d . . .
C5 C 0.9062(2) 0.8031(2) 0.2924(2) 0.0404(5) Uani 1 1 d . . .
C10 C 0.4146(3) 1.0050(2) 0.1966(2) 0.0417(6) Uani 1 1 d . . .
C11 C 0.2898(3) 0.8299(3) 0.3669(3) 0.0475(6) Uani 1 1 d . . .
C12 C 0.3856(3) 0.8275(2) 0.1331(3) 0.0451(6) Uani 1 1 d . . .
C20 C 0.6203(3) 0.9446(3) 0.3161(3) 0.0477(6) Uani 1 1 d . . .
C21 C 0.5076(3) 0.7499(3) 0.4911(3) 0.0464(6) Uani 1 1 d . . .
C31 C 0.7997(3) 0.8669(4) 0.5002(3) 0.0755(11) Uani 1 1 d . . .
H31A H 0.7188 0.8461 0.5777 0.113 Uiso 1 1 calc R . .
H31B H 0.7794 0.9501 0.4493 0.113 Uiso 1 1 calc R . .
H31C H 0.8834 0.8601 0.5207 0.113 Uiso 1 1 calc R . .
C32 C 0.7331(4) 0.5865(4) 0.6180(3) 0.0926(14) Uani 1 1 d . . .
H32A H 0.8088 0.5389 0.6507 0.139 Uiso 1 1 calc R . .
H32B H 0.6707 0.5324 0.6283 0.139 Uiso 1 1 calc R . .
H32C H 0.6788 0.6443 0.6643 0.139 Uiso 1 1 calc R . .
C33 C 0.8608(4) 0.4684(3) 0.3938(4) 0.0846(12) Uani 1 1 d . . .
H33A H 0.8795 0.4599 0.3122 0.127 Uiso 1 1 calc R . .
H33B H 0.7689 0.4421 0.4517 0.127 Uiso 1 1 calc R . .
H33C H 0.9348 0.4183 0.4275 0.127 Uiso 1 1 calc R . .
C34 C 1.0225(3) 0.6678(3) 0.1396(3) 0.0658(9) Uani 1 1 d . . .
H34A H 1.1205 0.6455 0.1375 0.099 Uiso 1 1 calc R . .
H34B H 1.0158 0.7415 0.0703 0.099 Uiso 1 1 calc R . .
H34C H 0.9922 0.6019 0.1312 0.099 Uiso 1 1 calc R . .
C35 C 0.9727(3) 0.9177(3) 0.2009(3) 0.0659(8) Uani 1 1 d . . .
H35A H 0.9154 0.9879 0.2269 0.099 Uiso 1 1 calc R . .
H35B H 0.9768 0.9281 0.1164 0.099 Uiso 1 1 calc R . .
H35C H 1.0684 0.9104 0.2007 0.099 Uiso 1 1 calc R . .
C41 C 1.0025(3) 0.8049(3) -0.2627(2) 0.0541(7) Uani 1 1 d . . .
H41A H 0.9790 0.7481 -0.2896 0.081 Uiso 1 1 calc R . .
H41B H 1.1015 0.7848 -0.2680 0.081 Uiso 1 1 calc R . .
H41C H 0.9876 0.8874 -0.3173 0.081 Uiso 1 1 calc R . .
C42 C 0.8272(2) 0.7069(2) -0.0721(2) 0.0355(5) Uani 1 1 d . . .
C43 C 0.7351(2) 0.7096(2) 0.0595(2) 0.0326(5) Uani 1 1 d . . .
C44 C 0.6717(2) 0.6140(2) 0.1488(2) 0.0328(5) Uani 1 1 d . . .
C45 C 0.6911(3) 0.4903(2) 0.1324(2) 0.0374(5) Uani 1 1 d . . .
C46 C 0.5797(4) 0.3586(3) 0.1024(3) 0.0645(9) Uani 1 1 d . . .
H46A H 0.6451 0.3605 0.0178 0.097 Uiso 1 1 calc R . .
H46B H 0.4855 0.3488 0.1110 0.097 Uiso 1 1 calc R . .
H46C H 0.6130 0.2906 0.1642 0.097 Uiso 1 1 calc R . .
O4 O 0.91136(18) 0.79642(15) -0.13247(15) 0.0422(4) Uani 1 1 d . . .
O5 O 0.8235(2) 0.63388(17) -0.11753(17) 0.0508(5) Uani 1 1 d . . .
O6 O 0.7962(2) 0.41771(17) 0.1312(2) 0.0583(5) Uani 1 1 d . . .
O7 O 0.57317(19) 0.47305(16) 0.12390(18) 0.0481(4) Uani 1 1 d . . .
O10 O 0.3824(2) 1.10975(18) 0.1738(2) 0.0638(6) Uani 1 1 d . . .
O11 O 0.1784(2) 0.8304(2) 0.4454(2) 0.0739(6) Uani 1 1 d . . .
O12 O 0.3372(2) 0.8187(2) 0.0667(2) 0.0715(6) Uani 1 1 d . . .
O20 O 0.5960(3) 1.04528(19) 0.3155(2) 0.0741(7) Uani 1 1 d . . .
O21 O 0.4144(2) 0.7397(2) 0.58530(19) 0.0684(6) Uani 1 1 d . . .

loop_
_atom_site_aniso_label
_atom_site_aniso_U_11
_atom_site_aniso_U_22
_atom_site_aniso_U_33
_atom_site_aniso_U_23
_atom_site_aniso_U_13
_atom_site_aniso_U_12
Mn1 0.02954(18) 0.0375(2) 0.03530(19) -0.01651(15) -0.00865(15) -0.00073(14)
Mo1 0.02890(11) 0.03482(12) 0.03155(11) -0.01521(8) -0.00773(8) -0.00412(8)
S1 0.0361(3) 0.0310(3) 0.0323(3) -0.0133(2) -0.0062(2) -0.0055(2)
S2 0.0359(3) 0.0357(3) 0.0337(3) -0.0143(2) -0.0050(2) -0.0091(2)
C1 0.0319(12) 0.0714(18) 0.0473(15) -0.0315(13) -0.0148(11) -0.0047(12)
C2 0.0369(14) 0.0718(19) 0.0436(15) -0.0046(14) -0.0188(12) -0.0096(13)
C3 0.0413(14) 0.0435(14) 0.0653(18) -0.0114(13) -0.0281(13) -0.0015(11)
C4 0.0317(12) 0.0548(16) 0.0497(15) -0.0267(12) -0.0153(11) 0.0042(11)
C5 0.0304(12) 0.0496(14) 0.0448(14) -0.0197(11) -0.0100(10) -0.0078(10)
C10 0.0389(13) 0.0470(15) 0.0420(13) -0.0204(11) -0.0152(11) 0.0022(11)
C11 0.0395(14) 0.0515(16) 0.0464(15) -0.0161(12) -0.0130(12) 0.0009(12)
C12 0.0355(13) 0.0506(15) 0.0519(15) -0.0274(12) -0.0111(11) 0.0012(11)
C20 0.0526(16) 0.0480(16) 0.0525(16) -0.0250(13) -0.0223(13) -0.0010(12)
C21 0.0419(14) 0.0609(17) 0.0444(15) -0.0271(13) -0.0116(12) -0.0082(12)
C31 0.0577(19) 0.124(3) 0.080(2) -0.073(2) -0.0267(17) 0.0005(19)
C32 0.064(2) 0.140(4) 0.0464(19) 0.017(2) -0.0233(16) -0.033(2)
C33 0.080(2) 0.0394(17) 0.139(4) -0.0127(19) -0.062(3) 0.0019(16)
C34 0.0408(15) 0.096(2) 0.068(2) -0.0510(19) -0.0171(14) 0.0165(15)
C35 0.0530(17) 0.064(2) 0.075(2) -0.0175(16) -0.0099(16) -0.0246(15)
C41 0.0620(18) 0.0546(16) 0.0325(13) -0.0148(12) 0.0006(12) -0.0116(14)
C42 0.0353(12) 0.0359(12) 0.0333(12) -0.0132(10) -0.0113(10) 0.0015(10)
C43 0.0327(11) 0.0338(12) 0.0334(12) -0.0158(10) -0.0094(9) -0.0026(9)
C44 0.0326(11) 0.0335(12) 0.0348(12) -0.0156(10) -0.0104(9) -0.0024(9)
C45 0.0440(14) 0.0345(12) 0.0333(12) -0.0131(10) -0.0100(10) -0.0058(11)
C46 0.083(2) 0.0552(18) 0.068(2) -0.0325(15) -0.0147(17) -0.0270(16)
O4 0.0477(10) 0.0431(9) 0.0313(8) -0.0149(7) -0.0023(7) -0.0118(8)
O5 0.0616(12) 0.0498(11) 0.0448(10) -0.0284(9) -0.0065(9) -0.0115(9)
O6 0.0581(12) 0.0431(11) 0.0772(14) -0.0269(10) -0.0276(11) 0.0078(9)
O7 0.0489(10) 0.0468(10) 0.0569(11) -0.0274(9) -0.0119(9) -0.0121(8)
O10 0.0743(14) 0.0446(12) 0.0754(15) -0.0218(10) -0.0377(12) 0.0126(10)
O11 0.0416(11) 0.0914(17) 0.0580(13) -0.0191(12) 0.0060(10) -0.0031(11)
O12 0.0657(14) 0.0958(17) 0.0845(16) -0.0543(14) -0.0388(13) 0.0011(12)
O20 0.0963(17) 0.0472(12) 0.1080(19) -0.0424(12) -0.0574(15) 0.0089(11)
O21 0.0493(12) 0.1076(18) 0.0440(11) -0.0353(12) 0.0019(10) -0.0144(12)

loop_
_atom_type_symbol
_atom_type_description
_atom_type_scat_dispersion_real
_atom_type_scat_dispersion_imag
_atom_type_scat_source
C C 0.0033 0.0016 'International Tables Vol C Tables 4.2.6.8 and 6.1.1.4'
H H 0.0000 0.0000 'International Tables Vol C Tables 4.2.6.8 and 6.1.1.4'
O O 0.0106 0.0060 'International Tables Vol C Tables 4.2.6.8 and 6.1.1.4'
S S 0.1246 0.1234 'International Tables Vol C Tables 4.2.6.8 and 6.1.1.4'
Mn Mn 0.3368 0.7283 'International Tables Vol C Tables 4.2.6.8 and 6.1.1.4'
Mo Mo -1.6832 0.6857 'International Tables Vol C Tables 4.2.6.8 and 6.1.1.4'

loop_
_geom_angle_atom_site_label_1
_geom_angle_atom_site_label_2
_geom_angle_atom_site_label_3
_geom_angle
_geom_angle_site_symmetry_1
_geom_angle_site_symmetry_3
_geom_angle_publ_flag
C11 Mn1 C10 87.54(12) . . ?
C11 Mn1 C12 92.23(12) . . ?
C10 Mn1 C12 93.10(12) . . ?
C11 Mn1 S1 169.36(9) . . ?
C10 Mn1 S1 94.31(8) . . ?
C12 Mn1 S1 98.12(8) . . ?
C11 Mn1 S2 97.49(9) . . ?
C10 Mn1 S2 169.36(8) . . ?
C12 Mn1 S2 96.06(9) . . ?
S1 Mn1 S2 79.06(2) . . ?
C11 Mn1 Mo1 111.17(9) . . ?
C10 Mn1 Mo1 110.90(8) . . ?
C12 Mn1 Mo1 146.50(8) . . ?
S1 Mn1 Mo1 58.410(17) . . ?
S2 Mn1 Mo1 58.539(16) . . ?
C20 Mo1 C21 81.56(12) . . ?
C20 Mo1 C5 86.35(10) . . ?
C21 Mo1 C5 128.83(9) . . ?
C20 Mo1 C1 83.79(10) . . ?
C21 Mo1 C1 92.84(10) . . ?
C5 Mo1 C1 36.27(9) . . ?
C20 Mo1 C2 114.99(11) . . ?
C21 Mo1 C2 81.39(10) . . ?
C5 Mo1 C2 59.51(9) . . ?
C1 Mo1 C2 35.54(10) . . ?
C20 Mo1 C4 120.28(10) . . ?
C21 Mo1 C4 138.93(10) . . ?
C5 Mo1 C4 36.01(9) . . ?
C1 Mo1 C4 59.37(9) . . ?
C2 Mo1 C4 58.24(9) . . ?
C20 Mo1 C3 141.75(10) . . ?
C21 Mo1 C3 106.42(11) . . ?
C5 Mo1 C3 59.12(9) . . ?
C1 Mo1 C3 58.87(10) . . ?
C2 Mo1 C3 34.90(10) . . ?
C4 Mo1 C3 34.55(9) . . ?
C20 Mo1 S1 81.78(8) . . ?
C21 Mo1 S1 131.40(8) . . ?
C5 Mo1 S1 95.08(6) . . ?
C1 Mo1 S1 130.00(7) . . ?
C2 Mo1 S1 146.42(7) . . ?
C4 Mo1 S1 88.23(7) . . ?
C3 Mo1 S1 114.73(7) . . ?
C20 Mo1 S2 127.31(8) . . ?
C21 Mo1 S2 80.49(7) . . ?
C5 Mo1 S2 141.10(6) . . ?
C1 Mo1 S2 146.02(8) . . ?
C2 Mo1 S2 110.60(8) . . ?
C4 Mo1 S2 105.34(6) . . ?
C3 Mo1 S2 90.91(7) . . ?
S1 Mo1 S2 74.324(19) . . ?
C20 Mo1 Mn1 73.68(8) . . ?
C21 Mo1 Mn1 77.75(8) . . ?
C5 Mo1 Mn1 144.44(7) . . ?
C1 Mo1 Mn1 156.55(7) . . ?
C2 Mo1 Mn1 155.94(7) . . ?
C4 Mo1 Mn1 138.94(6) . . ?
C3 Mo1 Mn1 144.31(7) . . ?
S1 Mo1 Mn1 53.777(16) . . ?
S2 Mo1 Mn1 54.222(16) . . ?
C43 S1 Mn1 100.56(7) . . ?
C43 S1 Mo1 102.65(7) . . ?
Mn1 S1 Mo1 67.813(17) . . ?
C44 S2 Mn1 99.99(8) . . ?
C44 S2 Mo1 101.94(7) . . ?
Mn1 S2 Mo1 67.239(18) . . ?
C2 C1 C5 107.9(2) . . ?
C2 C1 C31 126.5(3) . . ?
C5 C1 C31 125.1(3) . . ?
C2 C1 Mo1 74.05(14) . . ?
C5 C1 Mo1 71.65(13) . . ?
C31 C1 Mo1 126.45(19) . . ?
C1 C2 C3 108.5(2) . . ?
C1 C2 C32 126.1(3) . . ?
C3 C2 C32 124.7(3) . . ?
C1 C2 Mo1 70.41(14) . . ?
C3 C2 Mo1 74.13(15) . . ?
C32 C2 Mo1 128.6(2) . . ?
C4 C3 C2 108.1(2) . . ?
C4 C3 C33 126.0(3) . . ?
C2 C3 C33 125.8(3) . . ?
C4 C3 Mo1 71.86(14) . . ?
C2 C3 Mo1 70.96(15) . . ?
C33 C3 Mo1 126.41(19) . . ?
C3 C4 C5 108.2(2) . . ?
C3 C4 C34 126.2(3) . . ?
C5 C4 C34 125.2(3) . . ?
C3 C4 Mo1 73.59(14) . . ?
C5 C4 Mo1 69.28(13) . . ?
C34 C4 Mo1 128.99(18) . . ?
C1 C5 C4 107.2(2) . . ?
C1 C5 C35 126.9(2) . . ?
C4 C5 C35 125.5(2) . . ?
C1 C5 Mo1 72.08(13) . . ?
C4 C5 Mo1 74.71(13) . . ?
C35 C5 Mo1 124.85(19) . . ?
O10 C10 Mn1 177.6(2) . . ?
O11 C11 Mn1 175.9(3) . . ?
O12 C12 Mn1 179.3(3) . . ?
O20 C20 Mo1 172.1(2) . . ?
O21 C21 Mo1 176.5(2) . . ?
O5 C42 O4 124.9(2) . . ?
O5 C42 C43 123.6(2) . . ?
O4 C42 C43 111.49(19) . . ?
C44 C43 C42 122.6(2) . . ?
C44 C43 S1 117.30(17) . . ?
C42 C43 S1 120.05(16) . . ?
C43 C44 C45 124.5(2) . . ?
C43 C44 S2 118.96(17) . . ?
C45 C44 S2 116.49(16) . . ?
O6 C45 O7 125.5(2) . . ?
O6 C45 C44 124.2(2) . . ?
O7 C45 C44 110.3(2) . . ?
C42 O4 C41 116.26(19) . . ?
C45 O7 C46 115.9(2) . . ?

loop_
_geom_bond_atom_site_label_1
_geom_bond_atom_site_label_2
_geom_bond_distance
_geom_bond_site_symmetry_2
_geom_bond_publ_flag
Mn1 C11 1.790(3) . ?
Mn1 C10 1.792(3) . ?
Mn1 C12 1.795(3) . ?
Mn1 S1 2.3526(7) . ?
Mn1 S2 2.3757(7) . ?
Mn1 Mo1 2.7003(4) . ?
Mo1 C20 1.978(3) . ?
Mo1 C21 2.011(3) . ?
Mo1 C5 2.286(2) . ?
Mo1 C1 2.292(2) . ?
Mo1 C2 2.339(3) . ?
Mo1 C4 2.358(2) . ?
Mo1 C3 2.380(3) . ?
Mo1 S1 2.4841(6) . ?
Mo1 S2 2.4978(6) . ?
S1 C43 1.798(2) . ?
S2 C44 1.784(2) . ?
C1 C2 1.414(4) . ?
C1 C5 1.425(3) . ?
C1 C31 1.510(4) . ?
C2 C3 1.416(4) . ?
C2 C32 1.513(4) . ?
C3 C4 1.407(4) . ?
C3 C33 1.503(4) . ?
C4 C5 1.437(3) . ?
C4 C34 1.502(4) . ?
C5 C35 1.499(4) . ?
C10 O10 1.147(3) . ?
C11 O11 1.149(3) . ?
C12 O12 1.142(3) . ?
C20 O20 1.146(3) . ?
C21 O21 1.134(3) . ?
C41 O4 1.441(3) . ?
C42 O5 1.197(3) . ?
C42 O4 1.331(3) . ?
C42 C43 1.485(3) . ?
C43 C44 1.321(3) . ?
C44 C45 1.498(3) . ?
C45 O6 1.186(3) . ?
C45 O7 1.324(3) . ?
C46 O7 1.449(3) . ?
